data_1559942
loop_
_publ_author_name
'Moon, Dae Jun'
'Lim, Woo Taik'
'Peterson, Brian K.'
'Seff, Karl'

_publ_section_title
;
 Using Crystallography and NMR to Count the Number of Three-Aluminum
 Six-Rings in Fully Zn2+-Exchanged Zeolite Y. These Six-Rings Concentrate
 at Single Six-Ring Positions
;
_journal_issue 1
_journal_name_full 'The Journal of Physical Chemistry C'
_journal_page_first 583
_journal_page_last 592
_journal_paper_doi 10.1021/acs.jpcc.0c09682
_journal_volume 125
_journal_year 2021
_chemical_formula_sum 'O393.73 Si192 Zn37.59'
_chemical_formula_weight 14149.81
_space_group_crystal_system cubic
_space_group_IT_number 227
_space_group_name_Hall '-F 4vw 2vw 3'
_space_group_name_H-M_alt 'F d -3 m :2'
_audit_creation_method SHELXL-2018/3
_cell_angle_alpha 90
_cell_angle_beta 90
_cell_angle_gamma 90
_cell_formula_units_Z 1
_cell_length_a 24.7029(3)
_cell_length_b 24.7029(3)
_cell_length_c 24.7029(3)
_cell_measurement_temperature 100(1)
_cell_volume 15074.5(3)
_computing_structure_refinement 'SHELXL-2018/3 (Sheldrick, 2018)'
_diffrn_ambient_temperature 100(1)
_diffrn_measured_fraction_theta_full 0.999
_diffrn_measured_fraction_theta_max 0.950
_diffrn_radiation_wavelength 0.630
_diffrn_reflns_av_R_equivalents 0.0077
_diffrn_reflns_av_unetI/netI 0.0121
_diffrn_reflns_Laue_measured_fraction_full 0.999
_diffrn_reflns_Laue_measured_fraction_max 0.950
_diffrn_reflns_limit_h_max 43
_diffrn_reflns_limit_h_min 2
_diffrn_reflns_limit_k_max 29
_diffrn_reflns_limit_k_min 0
_diffrn_reflns_limit_l_max 28
_diffrn_reflns_limit_l_min 0
_diffrn_reflns_number 3379
_diffrn_reflns_point_group_measured_fraction_full 0.999
_diffrn_reflns_point_group_measured_fraction_max 0.950
_diffrn_reflns_theta_full 22.210
_diffrn_reflns_theta_max 33.515
_diffrn_reflns_theta_min 2.067
_exptl_absorpt_coefficient_mu 1.780
_exptl_crystal_density_diffrn 1.559
_exptl_crystal_F_000 6964
_refine_diff_density_max 0.820
_refine_diff_density_min -0.838
_refine_diff_density_rms 0.142
_refine_ls_extinction_coef 0.00045(9)
_refine_ls_extinction_expression Fc^*^=kFc[1+0.001xFc^2^\l^3^/sin(2\q)]^-1/4^
_refine_ls_extinction_method 'SHELXL-2018/3 (Sheldrick 2018)'
_refine_ls_goodness_of_fit_ref 1.226
_refine_ls_hydrogen_treatment undef
_refine_ls_matrix_type full
_refine_ls_number_parameters 78
_refine_ls_number_reflns 1947
_refine_ls_number_restraints 3
_refine_ls_restrained_S_all 1.225
_refine_ls_R_factor_all 0.0672
_refine_ls_R_factor_gt 0.0620
_refine_ls_shift/su_max 0.976
_refine_ls_shift/su_mean 0.235
_refine_ls_structure_factor_coef Fsqd
_refine_ls_weighting_details 'w=1/[\s^2^(Fo^2^)+(0.0880P)^2^+123.7253P] where P=(Fo^2^+2Fc^2^)/3'
_refine_ls_weighting_scheme calc
_refine_ls_wR_factor_gt 0.1882
_refine_ls_wR_factor_ref 0.1946
_reflns_Friedel_coverage 0.000
_reflns_number_gt 1779
_reflns_number_total 1947
_reflns_threshold_expression 'I > 2\s(I)'
_cod_data_source_file ZnY523-2.cif
_cod_data_source_block ZnY523-2
_cod_depositor_comments 'Adding full bibliography for 1559931--1559945.cif.'
_cod_original_cell_volume 15074.5(5)
_cod_original_sg_symbol_H-M 'F d -3 m'
_cod_database_code 1559942
_shelx_shelxl_version_number 2018/3
_shelx_space_group_comment
;
The symmetry employed for this shelxl refinement is uniquely defined
by the following loop, which should always be used as a source of
symmetry information in preference to the above space-group names.
They are only intended as comments.
;

loop_
_space_group_symop_operation_xyz
'x, y, z'
'-x+3/4, -y+1/4, z+1/2'
'-x+1/4, y+1/2, -z+3/4'
'x+1/2, -y+3/4, -z+1/4'
'z, x, y'
'z+1/2, -x+3/4, -y+1/4'
'-z+3/4, -x+1/4, y+1/2'
'-z+1/4, x+1/2, -y+3/4'
'y, z, x'
'-y+1/4, z+1/2, -x+3/4'
'y+1/2, -z+3/4, -x+1/4'
'-y+3/4, -z+1/4, x+1/2'
'y+3/4, x+1/4, -z+1/2'
'-y, -x, -z'
'y+1/4, -x+1/2, z+3/4'
'-y+1/2, x+3/4, z+1/4'
'x+3/4, z+1/4, -y+1/2'
'-x+1/2, z+3/4, y+1/4'
'-x, -z, -y'
'x+1/4, -z+1/2, y+3/4'
'z+3/4, y+1/4, -x+1/2'
'z+1/4, -y+1/2, x+3/4'
'-z+1/2, y+3/4, x+1/4'
'-z, -y, -x'
'x, y+1/2, z+1/2'
'-x+3/4, -y+3/4, z+1'
'-x+1/4, y+1, -z+5/4'
'x+1/2, -y+5/4, -z+3/4'
'z, x+1/2, y+1/2'
'z+1/2, -x+5/4, -y+3/4'
'-z+3/4, -x+3/4, y+1'
'-z+1/4, x+1, -y+5/4'
'y, z+1/2, x+1/2'
'-y+1/4, z+1, -x+5/4'
'y+1/2, -z+5/4, -x+3/4'
'-y+3/4, -z+3/4, x+1'
'y+3/4, x+3/4, -z+1'
'-y, -x+1/2, -z+1/2'
'y+1/4, -x+1, z+5/4'
'-y+1/2, x+5/4, z+3/4'
'x+3/4, z+3/4, -y+1'
'-x+1/2, z+5/4, y+3/4'
'-x, -z+1/2, -y+1/2'
'x+1/4, -z+1, y+5/4'
'z+3/4, y+3/4, -x+1'
'z+1/4, -y+1, x+5/4'
'-z+1/2, y+5/4, x+3/4'
'-z, -y+1/2, -x+1/2'
'x+1/2, y, z+1/2'
'-x+5/4, -y+1/4, z+1'
'-x+3/4, y+1/2, -z+5/4'
'x+1, -y+3/4, -z+3/4'
'z+1/2, x, y+1/2'
'z+1, -x+3/4, -y+3/4'
'-z+5/4, -x+1/4, y+1'
'-z+3/4, x+1/2, -y+5/4'
'y+1/2, z, x+1/2'
'-y+3/4, z+1/2, -x+5/4'
'y+1, -z+3/4, -x+3/4'
'-y+5/4, -z+1/4, x+1'
'y+5/4, x+1/4, -z+1'
'-y+1/2, -x, -z+1/2'
'y+3/4, -x+1/2, z+5/4'
'-y+1, x+3/4, z+3/4'
'x+5/4, z+1/4, -y+1'
'-x+1, z+3/4, y+3/4'
'-x+1/2, -z, -y+1/2'
'x+3/4, -z+1/2, y+5/4'
'z+5/4, y+1/4, -x+1'
'z+3/4, -y+1/2, x+5/4'
'-z+1, y+3/4, x+3/4'
'-z+1/2, -y, -x+1/2'
'x+1/2, y+1/2, z'
'-x+5/4, -y+3/4, z+1/2'
'-x+3/4, y+1, -z+3/4'
'x+1, -y+5/4, -z+1/4'
'z+1/2, x+1/2, y'
'z+1, -x+5/4, -y+1/4'
'-z+5/4, -x+3/4, y+1/2'
'-z+3/4, x+1, -y+3/4'
'y+1/2, z+1/2, x'
'-y+3/4, z+1, -x+3/4'
'y+1, -z+5/4, -x+1/4'
'-y+5/4, -z+3/4, x+1/2'
'y+5/4, x+3/4, -z+1/2'
'-y+1/2, -x+1/2, -z'
'y+3/4, -x+1, z+3/4'
'-y+1, x+5/4, z+1/4'
'x+5/4, z+3/4, -y+1/2'
'-x+1, z+5/4, y+1/4'
'-x+1/2, -z+1/2, -y'
'x+3/4, -z+1, y+3/4'
'z+5/4, y+3/4, -x+1/2'
'z+3/4, -y+1, x+3/4'
'-z+1, y+5/4, x+1/4'
'-z+1/2, -y+1/2, -x'
'-x, -y, -z'
'x-3/4, y-1/4, -z-1/2'
'x-1/4, -y-1/2, z-3/4'
'-x-1/2, y-3/4, z-1/4'
'-z, -x, -y'
'-z-1/2, x-3/4, y-1/4'
'z-3/4, x-1/4, -y-1/2'
'z-1/4, -x-1/2, y-3/4'
'-y, -z, -x'
'y-1/4, -z-1/2, x-3/4'
'-y-1/2, z-3/4, x-1/4'
'y-3/4, z-1/4, -x-1/2'
'-y-3/4, -x-1/4, z-1/2'
'y, x, z'
'-y-1/4, x-1/2, -z-3/4'
'y-1/2, -x-3/4, -z-1/4'
'-x-3/4, -z-1/4, y-1/2'
'x-1/2, -z-3/4, -y-1/4'
'x, z, y'
'-x-1/4, z-1/2, -y-3/4'
'-z-3/4, -y-1/4, x-1/2'
'-z-1/4, y-1/2, -x-3/4'
'z-1/2, -y-3/4, -x-1/4'
'z, y, x'
'-x, -y+1/2, -z+1/2'
'x-3/4, y+1/4, -z'
'x-1/4, -y, z-1/4'
'-x-1/2, y-1/4, z+1/4'
'-z, -x+1/2, -y+1/2'
'-z-1/2, x-1/4, y+1/4'
'z-3/4, x+1/4, -y'
'z-1/4, -x, y-1/4'
'-y, -z+1/2, -x+1/2'
'y-1/4, -z, x-1/4'
'-y-1/2, z-1/4, x+1/4'
'y-3/4, z+1/4, -x'
'-y-3/4, -x+1/4, z'
'y, x+1/2, z+1/2'
'-y-1/4, x, -z-1/4'
'y-1/2, -x-1/4, -z+1/4'
'-x-3/4, -z+1/4, y'
'x-1/2, -z-1/4, -y+1/4'
'x, z+1/2, y+1/2'
'-x-1/4, z, -y-1/4'
'-z-3/4, -y+1/4, x'
'-z-1/4, y, -x-1/4'
'z-1/2, -y-1/4, -x+1/4'
'z, y+1/2, x+1/2'
'-x+1/2, -y, -z+1/2'
'x-1/4, y-1/4, -z'
'x+1/4, -y-1/2, z-1/4'
'-x, y-3/4, z+1/4'
'-z+1/2, -x, -y+1/2'
'-z, x-3/4, y+1/4'
'z-1/4, x-1/4, -y'
'z+1/4, -x-1/2, y-1/4'
'-y+1/2, -z, -x+1/2'
'y+1/4, -z-1/2, x-1/4'
'-y, z-3/4, x+1/4'
'y-1/4, z-1/4, -x'
'-y-1/4, -x-1/4, z'
'y+1/2, x, z+1/2'
'-y+1/4, x-1/2, -z-1/4'
'y, -x-3/4, -z+1/4'
'-x-1/4, -z-1/4, y'
'x, -z-3/4, -y+1/4'
'x+1/2, z, y+1/2'
'-x+1/4, z-1/2, -y-1/4'
'-z-1/4, -y-1/4, x'
'-z+1/4, y-1/2, -x-1/4'
'z, -y-3/4, -x+1/4'
'z+1/2, y, x+1/2'
'-x+1/2, -y+1/2, -z'
'x-1/4, y+1/4, -z-1/2'
'x+1/4, -y, z-3/4'
'-x, y-1/4, z-1/4'
'-z+1/2, -x+1/2, -y'
'-z, x-1/4, y-1/4'
'z-1/4, x+1/4, -y-1/2'
'z+1/4, -x, y-3/4'
'-y+1/2, -z+1/2, -x'
'y+1/4, -z, x-3/4'
'-y, z-1/4, x-1/4'
'y-1/4, z+1/4, -x-1/2'
'-y-1/4, -x+1/4, z-1/2'
'y+1/2, x+1/2, z'
'-y+1/4, x, -z-3/4'
'y, -x-1/4, -z-1/4'
'-x-1/4, -z+1/4, y-1/2'
'x, -z-1/4, -y-1/4'
'x+1/2, z+1/2, y'
'-x+1/4, z, -y-3/4'
'-z-1/4, -y+1/4, x-1/2'
'-z+1/4, y, -x-3/4'
'z, -y-1/4, -x-1/4'
'z+1/2, y+1/2, x'

loop_
_atom_site_label
_atom_site_type_symbol
_atom_site_fract_x
_atom_site_fract_y
_atom_site_fract_z
_atom_site_U_iso_or_equiv
_atom_site_adp_type
_atom_site_occupancy
_atom_site_site_symmetry_order
_atom_site_calc_flag
_atom_site_refinement_flags_posn
_atom_site_refinement_flags_adp
_atom_site_refinement_flags_occupancy
_atom_site_disorder_assembly
_atom_site_disorder_group
Si Si -0.05193(2) 0.12384(2) 0.03656(2) 0.01154(17) Uani 1 1 d . . . . .
O1 O -0.10229(9) 0.000000 0.10229(9) 0.0367(6) Uani 1 2 d S T P . .
O2A O 0.0036(3) 0.0036(3) 0.1505(6) 0.0163(14) Uani 0.5115 2 d S T P . .
O2B O -0.0047(3) -0.0047(3) 0.1448(5) 0.0186(16) Uani 0.4885 2 d S T P . .
O3A O -0.0321(7) 0.0610(4) 0.0610(4) 0.015(2) Uani 0.202(4) 2 d S T P . .
O3B O -0.0233(2) 0.07183(12) 0.07183(12) 0.0225(7) Uani 0.798(4) 2 d S T P . .
O4 O 0.07948(7) 0.07948(7) 0.32003(9) 0.0208(4) Uani 1 2 d S T P . .
Zn1 Zn 0.000000 0.000000 0.000000 0.050(2) Uani 0.202(4) 12 d S T P . .
Zn1P Zn 0.04090(11) 0.04090(11) 0.04090(11) 0.0305(9) Uani 0.247(3) 6 d S T P . .
Zn1' Zn 0.05907(5) 0.05907(5) 0.05907(5) 0.0170(4) Uani 0.304(3) 6 d S T P . .
Zn2' Zn 0.20110(5) 0.20110(5) 0.20110(5) 0.0116(4) Uani 0.304(3) 6 d S T P . .
Zn2P Zn 0.21986(16) 0.21986(16) 0.21986(16) 0.0205(19) Uani 0.136(5) 6 d S T . . .
Zn2 Zn 0.2412(4) 0.2412(4) 0.2412(4) 0.033(4) Uani 0.082(5) 6 d S T . . .
O5 O 0.1327(9) 0.1676(6) 0.1676(6) 0.032(6) Uani 0.1015(10) 2 d S T P . .

loop_
_atom_site_aniso_label
_atom_site_aniso_U_11
_atom_site_aniso_U_22
_atom_site_aniso_U_33
_atom_site_aniso_U_23
_atom_site_aniso_U_13
_atom_site_aniso_U_12
Si 0.0144(2) 0.0100(2) 0.0102(2) -0.00126(13) 0.00063(13) -0.00075(13)
O1 0.0364(9) 0.0374(14) 0.0364(9) -0.0158(8) -0.0051(11) -0.0158(8)
O2A 0.0167(19) 0.0167(19) 0.016(2) -0.0053(15) -0.0053(15) 0.003(2)
O2B 0.020(3) 0.020(3) 0.015(4) 0.005(2) 0.005(2) 0.009(3)
O3A 0.016(5) 0.015(3) 0.015(3) -0.001(4) -0.003(3) -0.003(3)
O3B 0.034(2) 0.0166(9) 0.0166(9) 0.0037(11) 0.0055(10) 0.0055(10)
O4 0.0199(6) 0.0199(6) 0.0226(9) -0.0027(5) -0.0027(5) 0.0072(7)
Zn1 0.050(2) 0.050(2) 0.050(2) 0.004(2) 0.004(2) 0.004(2)
Zn1P 0.0305(9) 0.0305(9) 0.0305(9) 0.0178(10) 0.0178(10) 0.0178(10)
Zn1' 0.0170(4) 0.0170(4) 0.0170(4) -0.0036(3) -0.0036(3) -0.0036(3)
Zn2' 0.0116(4) 0.0116(4) 0.0116(4) 0.0008(3) 0.0008(3) 0.0008(3)
Zn2P 0.0205(19) 0.0205(19) 0.0205(19) 0.0103(17) 0.0103(17) 0.0103(17)
Zn2 0.033(4) 0.033(4) 0.033(4) 0.017(4) 0.017(4) 0.017(4)
O5 0.014(8) 0.041(9) 0.041(9) -0.026(11) -0.002(4) -0.002(4)

loop_
_atom_type_symbol
_atom_type_description
_atom_type_scat_dispersion_real
_atom_type_scat_dispersion_imag
_atom_type_scat_source
O O 0.0100 0.0060 'International Tables Vol C Tables 4.2.6.8 and 6.1.1.4'
Si Si 0.0800 0.0690 'International Tables Vol C Tables 4.2.6.8 and 6.1.1.4'
Zn Zn 0.2940 1.3980 'International Tables Vol C Tables 4.2.6.8 and 6.1.1.4'

loop_
_geom_angle_atom_site_label_1
_geom_angle_atom_site_label_2
_geom_angle_atom_site_label_3
_geom_angle
_geom_angle_site_symmetry_1
_geom_angle_site_symmetry_3
_geom_angle_publ_flag
O1 Si O4 112.51(13) 101 55_454 ?
O1 Si O2B 107.7(3) 101 9 ?
O4 Si O2B 112.2(4) 55_454 9 ?
O1 Si O3B 110.76(18) 101 . ?
O4 Si O3B 108.34(16) 55_454 . ?
O2B Si O3B 105.1(5) 9 . ?
O1 Si O2A 118.1(3) 101 9 ?
O4 Si O2A 104.8(3) 55_454 9 ?
O2B Si O2A 10.6(5) 9 9 ?
O3B Si O2A 101.4(5) . 9 ?
O1 Si O3A 96.6(4) 101 . ?
O4 Si O3A 119.2(4) 55_454 . ?
O2B Si O3A 107.3(7) 9 . ?
O3B Si O3A 14.7(4) . . ?
O2A Si O3A 106.2(7) 9 . ?
O1 Si Zn1P 111.83(15) 101 . ?
O4 Si Zn1P 130.76(12) 55_454 . ?
O2B Si Zn1P 72.6(5) 9 . ?
O3B Si Zn1P 34.04(14) . . ?
O2A Si Zn1P 71.2(5) 9 . ?
O3A Si Zn1P 35.0(5) . . ?
O1 Si Zn2P 135.76(13) 101 27_544 ?
O4 Si Zn2P 70.96(8) 55_454 27_544 ?
O2B Si Zn2P 42.6(3) 9 27_544 ?
O3B Si Zn2P 109.2(2) . 27_544 ?
O2A Si Zn2P 33.9(3) 9 27_544 ?
O3A Si Zn2P 120.9(5) . 27_544 ?
Zn1P Si Zn2P 91.34(13) . 27_544 ?
O1 Si Zn2' 148.86(5) 101 27_544 ?
O4 Si Zn2' 74.06(8) 55_454 27_544 ?
O2B Si Zn2' 45.9(3) 9 27_544 ?
O3B Si Zn2' 94.51(17) . 27_544 ?
O2A Si Zn2' 35.5(2) 9 27_544 ?
O3A Si Zn2' 106.6(5) . 27_544 ?
Zn1P Si Zn2' 79.08(9) . 27_544 ?
Zn2P Si Zn2' 14.68(13) 27_544 27_544 ?
O1 Si Zn1' 125.73(12) 101 . ?
O4 Si Zn1' 118.20(9) 55_454 . ?
O2B Si Zn1' 70.0(5) 9 . ?
O3B Si Zn1' 35.40(15) . . ?
O2A Si Zn1' 66.1(5) 9 . ?
O3A Si Zn1' 41.9(5) . . ?
Zn1P Si Zn1' 13.90(8) . . ?
Zn2P Si Zn1' 80.42(12) 27_544 . ?
Zn2' Si Zn1' 67.15(5) 27_544 . ?
O1 Si Zn2 120.9(3) 101 27_544 ?
O4 Si Zn2 69.03(8) 55_454 27_544 ?
O2B Si Zn2 43.5(4) 9 27_544 ?
O3B Si Zn2 125.0(3) . 27_544 ?
O2A Si Zn2 38.2(4) 9 27_544 ?
O3A Si Zn2 136.2(6) . 27_544 ?
Zn1P Si Zn2 104.5(2) . 27_544 ?
Zn2P Si Zn2 15.9(3) 27_544 27_544 ?
Zn2' Si Zn2 30.5(3) 27_544 27_544 ?
Zn1' Si Zn2 94.9(3) . 27_544 ?
O1 Si Zn1 81.28(11) 101 . ?
O4 Si Zn1 154.59(9) 55_454 . ?
O2B Si Zn1 81.5(4) 9 . ?
O3B Si Zn1 46.30(13) . . ?
O2A Si Zn1 85.4(4) 9 . ?
O3A Si Zn1 35.7(4) . . ?
Zn1P Si Zn1 30.55(9) . . ?
Zn2P Si Zn1 114.83(8) 27_544 . ?
Zn2' Si Zn1 105.62(3) 27_544 . ?
Zn1' Si Zn1 44.45(4) . . ?
Zn2 Si Zn1 123.49(13) 27_544 . ?
Si O1 Si 143.9(2) 115 105 ?
Si O2A Si 127.2(6) 115 5 ?
Si O2A Zn2P 116.4(3) 115 50_454 ?
Si O2A Zn2P 116.4(3) 5 50_454 ?
Si O2A Zn2' 114.6(2) 115 50_454 ?
Si O2A Zn2' 114.6(2) 5 50_454 ?
Zn2P O2A Zn2' 23.3(2) 50_454 50_454 ?
Si O2A Zn2 113.5(5) 115 50_454 ?
Si O2A Zn2 113.5(5) 5 50_454 ?
Zn2P O2A Zn2 23.8(4) 50_454 50_454 ?
Zn2' O2A Zn2 47.1(5) 50_454 50_454 ?
Si O2A Zn1' 81.9(5) 115 . ?
Si O2A Zn1' 81.9(5) 5 . ?
Zn2P O2A Zn1' 111.0(5) 50_454 . ?
Zn2' O2A Zn1' 87.7(4) 50_454 . ?
Zn2 O2A Zn1' 134.8(5) 50_454 . ?
Si O2A Zn1P 75.8(5) 115 . ?
Si O2A Zn1P 75.9(5) 5 . ?
Zn2P O2A Zn1P 125.9(5) 50_454 . ?
Zn2' O2A Zn1P 102.6(5) 50_454 . ?
Zn2 O2A Zn1P 149.7(5) 50_454 . ?
Zn1' O2A Zn1P 14.91(11) . . ?
Si O2B Si 142.2(8) 5 115 ?
Si O2B Zn2P 107.5(3) 5 50_454 ?
Si O2B Zn2P 107.4(3) 115 50_454 ?
Si O2B Zn2' 103.9(3) 5 50_454 ?
Si O2B Zn2' 103.9(3) 115 50_454 ?
Zn2P O2B Zn2' 20.1(2) 50_454 50_454 ?
Si O2B Zn2 108.9(4) 5 50_454 ?
Si O2B Zn2 108.9(4) 115 50_454 ?
Zn2P O2B Zn2 22.1(4) 50_454 50_454 ?
Zn2' O2B Zn2 42.3(4) 50_454 50_454 ?
Si O2B Zn1P 76.4(5) 5 . ?
Si O2B Zn1P 76.3(5) 115 . ?
Zn2P O2B Zn1P 114.9(5) 50_454 . ?
Zn2' O2B Zn1P 94.7(4) 50_454 . ?
Zn2 O2B Zn1P 137.0(5) 50_454 . ?
Si O2B Zn1' 80.1(5) 5 . ?
Si O2B Zn1' 80.0(5) 115 . ?
Zn2P O2B Zn1' 100.3(4) 50_454 . ?
Zn2' O2B Zn1' 80.2(3) 50_454 . ?
Zn2 O2B Zn1' 122.4(5) 50_454 . ?
Zn1P O2B Zn1' 14.59(11) . . ?
Si O3A Si 122.6(10) 115 . ?
Si O3A Zn1P 113.6(5) 115 . ?
Si O3A Zn1P 114.0(5) . . ?
Si O3A Zn1' 106.9(5) 115 . ?
Si O3A Zn1' 107.2(5) . . ?
Zn1P O3A Zn1' 19.5(2) . . ?
Si O3A Zn1 117.4(4) 115 . ?
Si O3A Zn1 117.8(4) . . ?
Zn1P O3A Zn1 48.5(4) . . ?
Zn1' O3A Zn1 68.0(5) . . ?
Si O3B Si 126.6(3) 115 . ?
Si O3B Zn1P 116.08(14) 115 . ?
Si O3B Zn1P 116.08(14) . . ?
Si O3B Zn1' 116.25(15) 115 . ?
Si O3B Zn1' 116.25(15) . . ?
Zn1P O3B Zn1' 21.88(14) . . ?
Si O3B Zn1 105.06(15) 115 . ?
Si O3B Zn1 105.06(15) . . ?
Zn1P O3B Zn1 42.87(17) . . ?
Zn1' O3B Zn1 64.75(13) . . ?
Si O4 Si 147.78(16) 167_565 34_544 ?
Si O4 Zn2P 78.34(8) 167_565 50_454 ?
Si O4 Zn2P 78.34(8) 34_544 50_454 ?
Si O4 Zn2' 75.87(8) 167_565 50_454 ?
Si O4 Zn2' 75.87(8) 34_544 50_454 ?
Zn2P O4 Zn2' 14.87(14) 50_454 50_454 ?
Si O4 Zn2 82.07(11) 167_565 50_454 ?
Si O4 Zn2 82.06(11) 34_544 50_454 ?
Zn2P O4 Zn2 16.9(3) 50_454 50_454 ?
Zn2' O4 Zn2 31.8(3) 50_454 50_454 ?
Zn1P Zn1 Zn1P 180.0(4) . 97 ?
Zn1P Zn1 O3A 55.7(4) . . ?
Zn1P Zn1 O3A 124.3(4) 97 . ?
Zn1P Zn1 O3A 124.3(4) . 105 ?
Zn1P Zn1 O3A 55.7(4) 97 105 ?
O3A Zn1 O3A 88.7(5) . 105 ?
Zn1P Zn1 O3A 55.7(4) . 9 ?
Zn1P Zn1 O3A 124.3(4) 97 9 ?
O3A Zn1 O3A 91.3(5) . 9 ?
O3A Zn1 O3A 180.0(12) 105 9 ?
Zn1P Zn1 O3A 124.3(4) . 101 ?
Zn1P Zn1 O3A 55.7(4) 97 101 ?
O3A Zn1 O3A 88.7(5) . 101 ?
O3A Zn1 O3A 91.3(5) 105 101 ?
O3A Zn1 O3A 88.7(5) 9 101 ?
Zn1P Zn1 O3A 55.7(4) . 5 ?
Zn1P Zn1 O3A 124.3(4) 97 5 ?
O3A Zn1 O3A 91.3(5) . 5 ?
O3A Zn1 O3A 88.7(5) 105 5 ?
O3A Zn1 O3A 91.3(5) 9 5 ?
O3A Zn1 O3A 180.0(12) 101 5 ?
Zn1P Zn1 O3A 124.3(4) . 97 ?
Zn1P Zn1 O3A 55.7(4) 97 97 ?
O3A Zn1 O3A 180.0(7) . 97 ?
O3A Zn1 O3A 91.3(5) 105 97 ?
O3A Zn1 O3A 88.7(5) 9 97 ?
O3A Zn1 O3A 91.3(5) 101 97 ?
O3A Zn1 O3A 88.7(5) 5 97 ?
Zn1P Zn1 Zn1' 179.97(6) . 97 ?
Zn1P Zn1 Zn1' 0.03(6) 97 97 ?
O3A Zn1 Zn1' 124.3(4) . 97 ?
O3A Zn1 Zn1' 55.7(4) 105 97 ?
O3A Zn1 Zn1' 124.3(4) 9 97 ?
O3A Zn1 Zn1' 55.7(4) 101 97 ?
O3A Zn1 Zn1' 124.3(4) 5 97 ?
O3A Zn1 Zn1' 55.7(4) 97 97 ?
Zn1P Zn1 Zn1' 0.03(6) . . ?
Zn1P Zn1 Zn1' 179.97(6) 97 . ?
O3A Zn1 Zn1' 55.7(4) . . ?
O3A Zn1 Zn1' 124.3(4) 105 . ?
O3A Zn1 Zn1' 55.7(4) 9 . ?
O3A Zn1 Zn1' 124.3(4) 101 . ?
O3A Zn1 Zn1' 55.7(4) 5 . ?
O3A Zn1 Zn1' 124.3(4) 97 . ?
Zn1' Zn1 Zn1' 180.00(13) 97 . ?
Zn1P Zn1 O3B 131.82(11) . 105 ?
Zn1P Zn1 O3B 48.18(11) 97 105 ?
O3A Zn1 O3B 94.0(3) . 105 ?
O3A Zn1 O3B 7.5(4) 105 105 ?
O3A Zn1 O3B 172.5(4) 9 105 ?
O3A Zn1 O3B 86.2(3) 101 105 ?
O3A Zn1 O3B 93.8(3) 5 105 ?
O3A Zn1 O3B 86.0(3) 97 105 ?
Zn1' Zn1 O3B 48.16(11) 97 105 ?
Zn1' Zn1 O3B 131.84(11) . 105 ?
Zn1P Zn1 O3B 48.18(11) . 9 ?
Zn1P Zn1 O3B 131.82(11) 97 9 ?
O3A Zn1 O3B 86.0(3) . 9 ?
O3A Zn1 O3B 172.5(4) 105 9 ?
O3A Zn1 O3B 7.5(4) 9 9 ?
O3A Zn1 O3B 93.8(3) 101 9 ?
O3A Zn1 O3B 86.2(3) 5 9 ?
O3A Zn1 O3B 94.0(3) 97 9 ?
Zn1' Zn1 O3B 131.84(11) 97 9 ?
Zn1' Zn1 O3B 48.16(11) . 9 ?
O3B Zn1 O3B 180.0(3) 105 9 ?
Zn1' Zn1P Zn1 179.90(19) . . ?
Zn1' Zn1P O3B 91.0(2) . 9 ?
Zn1 Zn1P O3B 89.0(2) . 9 ?
Zn1' Zn1P O3B 91.0(2) . 5 ?
Zn1 Zn1P O3B 89.0(2) . 5 ?
O3B Zn1P O3B 119.914(13) 9 5 ?
Zn1' Zn1P O3A 104.2(4) . . ?
Zn1 Zn1P O3A 75.9(4) . . ?
O3B Zn1P O3A 118.58(11) 9 . ?
O3B Zn1P O3A 118.89(11) 5 . ?
Zn1' Zn1P O3B 91.1(2) . . ?
Zn1 Zn1P O3B 89.0(2) . . ?
O3B Zn1P O3B 119.995(13) 9 . ?
O3B Zn1P O3B 119.995(13) 5 . ?
O3A Zn1P O3B 13.1(3) . . ?
Zn1' Zn1P O3A 104.1(4) . 9 ?
Zn1 Zn1P O3A 75.8(4) . 9 ?
O3B Zn1P O3A 13.1(3) 9 9 ?
O3B Zn1P O3A 118.50(11) 5 9 ?
O3A Zn1P O3A 114.2(3) . 9 ?
O3B Zn1P O3A 118.89(11) . 9 ?
Zn1' Zn1P O3A 104.1(4) . 5 ?
Zn1 Zn1P O3A 75.8(4) . 5 ?
O3B Zn1P O3A 118.81(11) 9 5 ?
O3B Zn1P O3A 13.1(3) 5 5 ?
O3A Zn1P O3A 114.3(3) . 5 ?
O3B Zn1P O3A 118.58(11) . 5 ?
O3A Zn1P O3A 114.2(3) 9 5 ?
Zn1' Zn1P O5 22.1(5) . 60_454 ?
Zn1 Zn1P O5 157.9(5) . 60_454 ?
O3B Zn1P O5 113.1(5) 9 60_454 ?
O3B Zn1P O5 80.2(3) 5 60_454 ?
O3A Zn1P O5 92.6(4) . 60_454 ?
O3B Zn1P O5 80.1(3) . 60_454 ?
O3A Zn1P O5 126.2(6) 9 60_454 ?
O3A Zn1P O5 92.5(4) 5 60_454 ?
Zn1' Zn1P O5 22.1(5) . 32_544 ?
Zn1 Zn1P O5 157.9(5) . 32_544 ?
O3B Zn1P O5 80.1(3) 9 32_544 ?
O3B Zn1P O5 113.1(5) 5 32_544 ?
O3A Zn1P O5 92.5(4) . 32_544 ?
O3B Zn1P O5 80.2(3) . 32_544 ?
O3A Zn1P O5 92.5(4) 9 32_544 ?
O3A Zn1P O5 126.2(6) 5 32_544 ?
O5 Zn1P O5 38.0(8) 60_454 32_544 ?
Zn1' Zn1P O5 22.1(5) . 76_445 ?
Zn1 Zn1P O5 157.8(5) . 76_445 ?
O3B Zn1P O5 80.1(3) 9 76_445 ?
O3B Zn1P O5 80.1(3) 5 76_445 ?
O3A Zn1P O5 126.3(6) . 76_445 ?
O3B Zn1P O5 113.2(5) . 76_445 ?
O3A Zn1P O5 92.5(4) 9 76_445 ?
O3A Zn1P O5 92.5(4) 5 76_445 ?
O5 Zn1P O5 38.0(8) 60_454 76_445 ?
O5 Zn1P O5 38.0(8) 32_544 76_445 ?
Zn1' Zn1P O2A 80.48(17) . . ?
Zn1 Zn1P O2A 99.57(17) . . ?
O3B Zn1P O2A 171.5(3) 9 . ?
O3B Zn1P O2A 60.66(4) 5 . ?
O3A Zn1P O2A 64.23(13) . . ?
O3B Zn1P O2A 60.69(4) . . ?
O3A Zn1P O2A 175.4(5) 9 . ?
O3A Zn1P O2A 63.90(13) 5 . ?
O5 Zn1P O2A 58.4(5) 60_454 . ?
O5 Zn1P O2A 91.9(3) 32_544 . ?
O5 Zn1P O2A 91.8(3) 76_445 . ?
Zn1P Zn1' O5 149.4(6) . 60_454 ?
Zn1P Zn1' O5 149.4(6) . 32_544 ?
O5 Zn1' O5 52.2(10) 60_454 32_544 ?
Zn1P Zn1' O5 149.5(6) . 76_445 ?
O5 Zn1' O5 52.2(10) 60_454 76_445 ?
O5 Zn1' O5 52.2(10) 32_544 76_445 ?
Zn1P Zn1' O3B 67.12(13) . 9 ?
O5 Zn1' O3B 143.4(6) 60_454 9 ?
O5 Zn1' O3B 95.8(4) 32_544 9 ?
O5 Zn1' O3B 95.9(4) 76_445 9 ?
Zn1P Zn1' O3B 67.12(13) . 5 ?
O5 Zn1' O3B 95.9(4) 60_454 5 ?
O5 Zn1' O3B 143.4(6) 32_544 5 ?
O5 Zn1' O3B 95.8(4) 76_445 5 ?
O3B Zn1' O3B 105.82(15) 9 5 ?
Zn1P Zn1' O3B 67.03(13) . . ?
O5 Zn1' O3B 95.8(4) 60_454 . ?
O5 Zn1' O3B 95.9(4) 32_544 . ?
O5 Zn1' O3B 143.4(6) 76_445 . ?
O3B Zn1' O3B 105.83(15) 9 . ?
O3B Zn1' O3B 105.83(15) 5 . ?
Zn1P Zn1' O3A 56.3(3) . . ?
O5 Zn1' O3A 105.5(5) 60_454 . ?
O5 Zn1' O3A 105.4(5) 32_544 . ?
O5 Zn1' O3A 154.2(7) 76_445 . ?
O3B Zn1' O3A 99.5(3) 9 . ?
O3B Zn1' O3A 99.8(3) 5 . ?
O3B Zn1' O3A 10.8(3) . . ?
Zn1P Zn1' O3A 56.4(3) . 9 ?
O5 Zn1' O3A 154.2(7) 60_454 9 ?
O5 Zn1' O3A 105.5(5) 32_544 9 ?
O5 Zn1' O3A 105.4(5) 76_445 9 ?
O3B Zn1' O3A 10.8(3) 9 9 ?
O3B Zn1' O3A 99.5(3) 5 9 ?
O3B Zn1' O3A 99.8(3) . 9 ?
O3A Zn1' O3A 92.2(5) . 9 ?
Zn1P Zn1' O3A 56.4(3) . 5 ?
O5 Zn1' O3A 105.4(5) 60_454 5 ?
O5 Zn1' O3A 154.2(7) 32_544 5 ?
O5 Zn1' O3A 105.4(5) 76_445 5 ?
O3B Zn1' O3A 99.7(3) 9 5 ?
O3B Zn1' O3A 10.8(3) 5 5 ?
O3B Zn1' O3A 99.5(3) . 5 ?
O3A Zn1' O3A 92.2(5) . 5 ?
O3A Zn1' O3A 92.2(5) 9 5 ?
Zn1P Zn1' Zn1 0.07(13) . . ?
O5 Zn1' Zn1 149.5(6) 60_454 . ?
O5 Zn1' Zn1 149.5(6) 32_544 . ?
O5 Zn1' Zn1 149.5(6) 76_445 . ?
O3B Zn1' Zn1 67.09(13) 9 . ?
O3B Zn1' Zn1 67.09(13) 5 . ?
O3B Zn1' Zn1 67.10(13) . . ?
O3A Zn1' Zn1 56.3(3) . . ?
O3A Zn1' Zn1 56.3(3) 9 . ?
O3A Zn1' Zn1 56.3(3) 5 . ?
Zn1P Zn1' O2A 84.62(15) . . ?
O5 Zn1' O2A 64.8(6) 60_454 . ?
O5 Zn1' O2A 109.5(3) 32_544 . ?
O5 Zn1' O2A 109.4(3) 76_445 . ?
O3B Zn1' O2A 151.7(2) 9 . ?
O3B Zn1' O2A 60.33(6) 5 . ?
O3B Zn1' O2A 60.35(6) . . ?
O3A Zn1' O2A 62.37(12) . . ?
O3A Zn1' O2A 141.0(4) 9 . ?
O3A Zn1' O2A 62.08(12) 5 . ?
Zn1 Zn1' O2A 84.65(15) . . ?
Zn2P Zn2' Zn2 0.0(3) . . ?
Zn2P Zn2' O2A 73.6(4) . 34_544 ?
Zn2 Zn2' O2A 73.6(4) . 34_544 ?
Zn2P Zn2' O2A 73.6(4) . 78_445 ?
Zn2 Zn2' O2A 73.6(4) . 78_445 ?
O2A Zn2' O2A 112.4(4) 34_544 78_445 ?
Zn2P Zn2' O2A 73.6(4) . 50_454 ?
Zn2 Zn2' O2A 73.6(4) . 50_454 ?
O2A Zn2' O2A 112.3(4) 34_544 50_454 ?
O2A Zn2' O2A 112.4(4) 78_445 50_454 ?
Zn2P Zn2' O5 160.0(6) . 9 ?
Zn2 Zn2' O5 160.1(6) . 9 ?
O2A Zn2' O5 115.4(5) 34_544 9 ?
O2A Zn2' O5 115.5(5) 78_445 9 ?
O2A Zn2' O5 86.5(7) 50_454 9 ?
Zn2P Zn2' O5 160.0(6) . 5 ?
Zn2 Zn2' O5 160.1(6) . 5 ?
O2A Zn2' O5 86.5(7) 34_544 5 ?
O2A Zn2' O5 115.4(5) 78_445 5 ?
O2A Zn2' O5 115.5(5) 50_454 5 ?
O5 Zn2' O5 34.4(10) 9 5 ?
Zn2P Zn2' O5 160.0(6) . . ?
Zn2 Zn2' O5 160.0(6) . . ?
O2A Zn2' O5 115.5(5) 34_544 . ?
O2A Zn2' O5 86.5(7) 78_445 . ?
O2A Zn2' O5 115.4(5) 50_454 . ?
O5 Zn2' O5 34.4(10) 9 . ?
O5 Zn2' O5 34.4(10) 5 . ?
Zn2P Zn2' O2B 71.9(3) . 34_544 ?
Zn2 Zn2' O2B 71.9(3) . 34_544 ?
O2A Zn2' O2B 1.7(8) 34_544 34_544 ?
O2A Zn2' O2B 111.59(10) 78_445 34_544 ?
O2A Zn2' O2B 111.56(10) 50_454 34_544 ?
O5 Zn2' O2B 117.0(4) 9 34_544 ?
O5 Zn2' O2B 88.2(7) 5 34_544 ?
O5 Zn2' O2B 117.1(4) . 34_544 ?
Zn2P Zn2' O2B 71.8(3) . 78_445 ?
Zn2 Zn2' O2B 71.8(3) . 78_445 ?
O2A Zn2' O2B 111.57(10) 34_544 78_445 ?
O2A Zn2' O2B 1.7(8) 78_445 78_445 ?
O2A Zn2' O2B 111.59(10) 50_454 78_445 ?
O5 Zn2' O2B 117.1(4) 9 78_445 ?
O5 Zn2' O2B 117.0(4) 5 78_445 ?
O5 Zn2' O2B 88.2(7) . 78_445 ?
O2B Zn2' O2B 110.8(3) 34_544 78_445 ?
Zn2P Zn2' O2B 71.9(3) . 50_454 ?
Zn2 Zn2' O2B 71.9(3) . 50_454 ?
O2A Zn2' O2B 111.59(10) 34_544 50_454 ?
O2A Zn2' O2B 111.57(10) 78_445 50_454 ?
O2A Zn2' O2B 1.7(8) 50_454 50_454 ?
O5 Zn2' O2B 88.2(7) 9 50_454 ?
O5 Zn2' O2B 117.1(4) 5 50_454 ?
O5 Zn2' O2B 117.0(4) . 50_454 ?
O2B Zn2' O2B 110.8(3) 34_544 50_454 ?
O2B Zn2' O2B 110.8(3) 78_445 50_454 ?
Zn2P Zn2' O4 74.72(6) . 34_544 ?
Zn2 Zn2' O4 74.72(6) . 34_544 ?
O2A Zn2' O4 148.3(4) 34_544 34_544 ?
O2A Zn2' O4 57.53(6) 78_445 34_544 ?
O2A Zn2' O4 57.50(6) 50_454 34_544 ?
O5 Zn2' O4 94.8(3) 9 34_544 ?
O5 Zn2' O4 125.2(6) 5 34_544 ?
O5 Zn2' O4 94.7(3) . 34_544 ?
O2B Zn2' O4 146.6(3) 34_544 34_544 ?
O2B Zn2' O4 57.32(4) 78_445 34_544 ?
O2B Zn2' O4 57.26(4) 50_454 34_544 ?
Zn2' Zn2P Zn2 180.0(5) . . ?
Zn2' Zn2P O2A 83.1(5) . 50_454 ?
Zn2 Zn2P O2A 96.9(5) . 50_454 ?
Zn2' Zn2P O2A 83.1(5) . 34_544 ?
Zn2 Zn2P O2A 96.9(5) . 34_544 ?
O2A Zn2P O2A 118.58(18) 50_454 34_544 ?
Zn2' Zn2P O2A 83.1(5) . 78_445 ?
Zn2 Zn2P O2A 96.9(5) . 78_445 ?
O2A Zn2P O2A 118.60(18) 50_454 78_445 ?
O2A Zn2P O2A 118.60(18) 34_544 78_445 ?
Zn2' Zn2P O2B 88.0(4) . 34_544 ?
Zn2 Zn2P O2B 92.0(4) . 34_544 ?
O2A Zn2P O2B 119.45(6) 50_454 34_544 ?
O2A Zn2P O2B 4.9(7) 34_544 34_544 ?
O2A Zn2P O2B 119.49(6) 78_445 34_544 ?
Zn2' Zn2P O2B 88.0(4) . 78_445 ?
Zn2 Zn2P O2B 92.0(4) . 78_445 ?
O2A Zn2P O2B 119.49(6) 50_454 78_445 ?
O2A Zn2P O2B 119.46(6) 34_544 78_445 ?
O2A Zn2P O2B 4.9(7) 78_445 78_445 ?
O2B Zn2P O2B 119.89(5) 34_544 78_445 ?
Zn2' Zn2P O2B 88.0(4) . 50_454 ?
Zn2 Zn2P O2B 92.0(4) . 50_454 ?
O2A Zn2P O2B 4.9(7) 50_454 50_454 ?
O2A Zn2P O2B 119.48(6) 34_544 50_454 ?
O2A Zn2P O2B 119.46(6) 78_445 50_454 ?
O2B Zn2P O2B 119.87(5) 34_544 50_454 ?
O2B Zn2P O2B 119.89(5) 78_445 50_454 ?
Zn2' Zn2P O5 14.4(4) . 9 ?
Zn2 Zn2P O5 165.6(4) . 9 ?
O2A Zn2P O5 68.7(6) 50_454 9 ?
O2A Zn2P O5 90.4(5) 34_544 9 ?
O2A Zn2P O5 90.5(5) 78_445 9 ?
O2B Zn2P O5 95.2(4) 34_544 9 ?
O2B Zn2P O5 95.3(4) 78_445 9 ?
O2B Zn2P O5 73.6(6) 50_454 9 ?
Zn2' Zn2P O5 14.4(4) . 5 ?
Zn2 Zn2P O5 165.6(4) . 5 ?
O2A Zn2P O5 90.5(5) 50_454 5 ?
O2A Zn2P O5 68.7(6) 34_544 5 ?
O2A Zn2P O5 90.4(5) 78_445 5 ?
O2B Zn2P O5 73.6(6) 34_544 5 ?
O2B Zn2P O5 95.2(4) 78_445 5 ?
O2B Zn2P O5 95.3(4) 50_454 5 ?
O5 Zn2P O5 24.9(8) 9 5 ?
Zn2' Zn2P O5 14.4(4) . . ?
Zn2 Zn2P O5 165.6(4) . . ?
O2A Zn2P O5 90.4(5) 50_454 . ?
O2A Zn2P O5 90.5(5) 34_544 . ?
O2A Zn2P O5 68.7(6) 78_445 . ?
O2B Zn2P O5 95.3(4) 34_544 . ?
O2B Zn2P O5 73.6(6) 78_445 . ?
O2B Zn2P O5 95.2(4) 50_454 . ?
O5 Zn2P O5 24.9(8) 9 . ?
O5 Zn2P O5 24.9(8) 5 . ?
Zn2' Zn2P O4 90.41(14) . 34_544 ?
Zn2 Zn2P O4 89.59(14) . 34_544 ?
O2A Zn2P O4 60.28(3) 50_454 34_544 ?
O2A Zn2P O4 173.5(5) 34_544 34_544 ?
O2A Zn2P O4 60.32(3) 78_445 34_544 ?
O2B Zn2P O4 178.4(5) 34_544 34_544 ?
O2B Zn2P O4 60.074(10) 78_445 34_544 ?
O2B Zn2P O4 60.004(10) 50_454 34_544 ?
O5 Zn2P O4 83.3(2) 9 34_544 ?
O5 Zn2P O4 104.8(5) 5 34_544 ?
O5 Zn2P O4 83.2(2) . 34_544 ?
Zn2P Zn2 Zn2' 0.0(2) . . ?
Zn2P Zn2 O2A 59.3(5) . 78_445 ?
Zn2' Zn2 O2A 59.3(5) . 78_445 ?
Zn2P Zn2 O2A 59.3(5) . 50_454 ?
Zn2' Zn2 O2A 59.3(5) . 50_454 ?
O2A Zn2 O2A 96.2(6) 78_445 50_454 ?
Zn2P Zn2 O2A 59.3(5) . 34_544 ?
Zn2' Zn2 O2A 59.3(5) . 34_544 ?
O2A Zn2 O2A 96.2(6) 78_445 34_544 ?
O2A Zn2 O2A 96.2(6) 50_454 34_544 ?
Zn2P Zn2 O2B 65.9(5) . 34_544 ?
Zn2' Zn2 O2B 65.9(5) . 34_544 ?
O2A Zn2 O2B 100.6(5) 78_445 34_544 ?
O2A Zn2 O2B 100.6(5) 50_454 34_544 ?
O2A Zn2 O2B 6.6(5) 34_544 34_544 ?
Zn2P Zn2 O2B 65.9(5) . 78_445 ?
Zn2' Zn2 O2B 65.9(5) . 78_445 ?
O2A Zn2 O2B 6.6(5) 78_445 78_445 ?
O2A Zn2 O2B 100.6(5) 50_454 78_445 ?
O2A Zn2 O2B 100.6(5) 34_544 78_445 ?
O2B Zn2 O2B 104.5(5) 34_544 78_445 ?
Zn2P Zn2 O2B 65.9(5) . 50_454 ?
Zn2' Zn2 O2B 65.9(5) . 50_454 ?
O2A Zn2 O2B 100.6(5) 78_445 50_454 ?
O2A Zn2 O2B 6.6(5) 50_454 50_454 ?
O2A Zn2 O2B 100.6(5) 34_544 50_454 ?
O2B Zn2 O2B 104.4(5) 34_544 50_454 ?
O2B Zn2 O2B 104.5(5) 78_445 50_454 ?
Zn2P Zn2 O4 73.5(3) . 34_544 ?
Zn2' Zn2 O4 73.5(3) . 34_544 ?
O2A Zn2 O4 56.15(13) 78_445 34_544 ?
O2A Zn2 O4 56.11(13) 50_454 34_544 ?
O2A Zn2 O4 132.8(7) 34_544 34_544 ?
O2B Zn2 O4 139.4(7) 34_544 34_544 ?
O2B Zn2 O4 56.41(12) 78_445 34_544 ?
O2B Zn2 O4 56.35(12) 50_454 34_544 ?
Zn2P Zn2 O4 73.5(3) . 78_445 ?
Zn2' Zn2 O4 73.5(3) . 78_445 ?
O2A Zn2 O4 132.8(7) 78_445 78_445 ?
O2A Zn2 O4 56.13(13) 50_454 78_445 ?
O2A Zn2 O4 56.10(13) 34_544 78_445 ?
O2B Zn2 O4 56.34(12) 34_544 78_445 ?
O2B Zn2 O4 139.4(7) 78_445 78_445 ?
O2B Zn2 O4 56.40(12) 50_454 78_445 ?
O4 Zn2 O4 112.2(3) 34_544 78_445 ?
Zn2P Zn2 O4 73.5(3) . 50_454 ?
Zn2' Zn2 O4 73.5(3) . 50_454 ?
O2A Zn2 O4 56.12(13) 78_445 50_454 ?
O2A Zn2 O4 132.8(7) 50_454 50_454 ?
O2A Zn2 O4 56.14(13) 34_544 50_454 ?
O2B Zn2 O4 56.41(12) 34_544 50_454 ?
O2B Zn2 O4 56.35(12) 78_445 50_454 ?
O2B Zn2 O4 139.4(7) 50_454 50_454 ?
O4 Zn2 O4 112.3(3) 34_544 50_454 ?
O4 Zn2 O4 112.2(3) 78_445 50_454 ?
Zn2P Zn2 Si 68.8(3) . 160_565 ?
Zn2' Zn2 Si 68.8(3) . 160_565 ?
O2A Zn2 Si 28.34(7) 78_445 160_565 ?
O2A Zn2 Si 79.5(3) 50_454 160_565 ?
O2A Zn2 Si 120.6(6) 34_544 160_565 ?
O2B Zn2 Si 126.0(6) 34_544 160_565 ?
O2B Zn2 Si 27.63(6) 78_445 160_565 ?
O2B Zn2 Si 81.7(2) 50_454 160_565 ?
O4 Zn2 Si 28.92(5) 34_544 160_565 ?
O4 Zn2 Si 132.3(4) 78_445 160_565 ?
O4 Zn2 Si 83.92(18) 50_454 160_565 ?
O5 O5 O5 59.999(5) 9 5 ?
O5 O5 O5 90.165(5) 9 34_544 ?
O5 O5 O5 120.018(2) 5 34_544 ?
O5 O5 O5 119.984(6) 9 55_454 ?
O5 O5 O5 89.836(4) 5 55_454 ?
O5 O5 O5 60.001(3) 34_544 55_454 ?
O5 O5 Zn1' 148.4(2) 9 76_445 ?
O5 O5 Zn1' 147.99(19) 5 76_445 ?
O5 O5 Zn1' 63.9(5) 34_544 76_445 ?
O5 O5 Zn1' 63.9(5) 55_454 76_445 ?
O5 O5 Zn2' 72.8(5) 9 . ?
O5 O5 Zn2' 72.8(5) 5 . ?
O5 O5 Zn2' 150.170(10) 34_544 . ?
O5 O5 Zn2' 149.822(11) 55_454 . ?
Zn1' O5 Zn2' 121.0(11) 76_445 . ?
O5 O5 Zn1P 150.11(4) 9 76_445 ?
O5 O5 Zn1P 149.68(4) 5 76_445 ?
O5 O5 Zn1P 71.0(4) 34_544 76_445 ?
O5 O5 Zn1P 71.0(4) 55_454 76_445 ?
Zn1' O5 Zn1P 8.40(18) 76_445 76_445 ?
Zn2' O5 Zn1P 112.6(9) . 76_445 ?
O5 O5 Zn2P 77.6(4) 9 . ?
O5 O5 Zn2P 77.6(4) 5 . ?
O5 O5 Zn2P 149.77(7) 34_544 . ?
O5 O5 Zn2P 149.46(6) 55_454 . ?
Zn1' O5 Zn2P 115.4(9) 76_445 . ?
Zn2' O5 Zn2P 5.57(18) . . ?
Zn1P O5 Zn2P 107.0(7) 76_445 . ?
O5 O5 Zn1' 20.0(3) 9 50_454 ?
O5 O5 Zn1' 78.8(3) 5 50_454 ?
O5 O5 Zn1' 73.6(4) 34_544 50_454 ?
O5 O5 Zn1' 117.5(4) 55_454 50_454 ?
Zn1' O5 Zn1' 128.4(4) 76_445 50_454 ?
Zn2' O5 Zn1' 83.8(5) . 50_454 ?
Zn1P O5 Zn1' 130.6(3) 76_445 50_454 ?
Zn2P O5 Zn1' 87.5(5) . 50_454 ?
O5 O5 Zn1' 78.5(3) 9 27_544 ?
O5 O5 Zn1' 19.7(3) 5 27_544 ?
O5 O5 Zn1' 117.4(4) 34_544 27_544 ?
O5 O5 Zn1' 73.4(4) 55_454 27_544 ?
Zn1' O5 Zn1' 128.3(4) 76_445 27_544 ?
Zn2' O5 Zn1' 83.8(5) . 27_544 ?
Zn1P O5 Zn1' 130.5(3) 76_445 27_544 ?
Zn2P O5 Zn1' 87.5(5) . 27_544 ?
Zn1' O5 Zn1' 96.2(6) 50_454 27_544 ?

loop_
_geom_bond_atom_site_label_1
_geom_bond_atom_site_label_2
_geom_bond_distance
_geom_bond_site_symmetry_2
_geom_bond_publ_flag
Si O1 1.6274(11) 101 ?
Si O4 1.6288(8) 55_454 ?
Si O2B 1.633(4) 9 ?
Si O3B 1.706(2) . ?
Si O2A 1.726(4) 9 ?
Si O3A 1.734(8) . ?
Si Zn1P 3.0763(6) . ?
Si Zn2P 3.1245(8) 27_544 ?
Si Zn2' 3.1527(6) 27_544 ?
Si Zn1' 3.2230(8) . ?
Si Zn2 3.337(6) 27_544 ?
Si Zn1 3.4382(5) . ?
O2A Zn2P 1.948(10) 50_454 ?
O2A Zn2' 2.016(8) 50_454 ?
O2A Zn2 2.249(16) 50_454 ?
O2A Zn1' 2.975(15) . ?
O2A Zn1P 3.004(15) . ?
O2B Zn2P 2.218(10) 50_454 ?
O2B Zn2' 2.332(9) 50_454 ?
O2B Zn2 2.428(13) 50_454 ?
O2B Zn1P 3.021(14) . ?
O2B Zn1' 3.074(13) . ?
O3A Zn1P 1.932(17) . ?
O3A Zn1' 2.252(17) . ?
O3A Zn1 2.269(15) . ?
O3B Zn1P 1.917(5) . ?
O3B Zn1' 2.082(5) . ?
O3B Zn1 2.574(4) . ?
O4 Zn2P 3.016(2) 50_454 ?
O4 Zn2' 3.126(2) 50_454 ?
O4 Zn2 3.145(5) 50_454 ?
Zn1 Zn1P 1.751(5) . ?
Zn1 Zn1P 1.752(5) 97 ?
Zn1 Zn1' 2.527(2) 97 ?
Zn1 Zn1' 2.527(2) . ?
Zn1P Zn1' 0.776(4) . ?
Zn1P O5 2.69(2) 60_454 ?
Zn1P O5 2.69(2) 32_544 ?
Zn1P O5 2.69(2) 76_445 ?
Zn1' O5 1.99(2) 60_454 ?
Zn1' O5 1.99(2) 32_544 ?
Zn1' O5 1.99(2) 76_445 ?
Zn2' Zn2P 0.802(7) . ?
Zn2' Zn2 1.718(18) . ?
Zn2' O5 2.06(2) 9 ?
Zn2' O5 2.06(2) 5 ?
Zn2' O5 2.06(2) . ?
Zn2P Zn2 0.916(16) . ?
Zn2P O5 2.82(2) 9 ?
Zn2P O5 2.82(2) 5 ?
Zn2P O5 2.82(2) . ?
O5 O5 1.22(4) 9 ?
O5 O5 1.22(4) 5 ?
O5 O5 1.75(4) 34_544 ?
O5 O5 1.75(4) 55_454 ?
